data_4324874
loop_
_publ_author_name
'Kyle D. Wells'
'Robert McDonald'
'Michael J. Ferguson'
'Martin Cowie'

_publ_contact_author_address
; Department of Chemistry
  University of Alberta
  Edmonton, Alberta T6G 2G2
  Canada
;
_publ_contact_author_email martin.cowie@ualberta.ca
_publ_contact_author_fax 1(780)4928231
_publ_contact_author_name 'Dr. Martin Cowie'
_publ_contact_author_phone 1(780)4925581
_publ_section_title
;
 Unusual Ligand Transformations Initiated by dppm Deprotonation in
 Methylene-Bridged Rh/Os Complexes
;
_journal_name_full 'Inorganic Chemistry'
_journal_page_first 3523
_journal_page_last 3538
_journal_paper_doi 10.1021/ic102470j
_journal_volume 50
_journal_year 2011
_chemical_formula_moiety 'C54 H45 O3 Os P4 Rh, 2(C4 H8 O)'
_chemical_formula_sum 'C62 H61 O5 Os P4 Rh'
_chemical_formula_weight 1303.10
_chemical_name_systematic
;
 ?
;
_space_group_IT_number 14
_symmetry_cell_setting monoclinic
_symmetry_space_group_name_Hall '-P 2yn'
_symmetry_space_group_name_H-M 'P 1 21/n 1'
_atom_sites_solution_hydrogens geom
_atom_sites_solution_primary direct
_atom_sites_solution_secondary difmap
_audit_creation_method SHELXL-97
_cell_angle_alpha 90.00
_cell_angle_beta 97.6482(9)
_cell_angle_gamma 90.00
_cell_formula_units_Z 4
_cell_length_a 13.6181(8)
_cell_length_b 19.2851(11)
_cell_length_c 21.6120(12)
_cell_measurement_reflns_used 4824
_cell_measurement_temperature 193(2)
_cell_measurement_theta_max 22.81
_cell_measurement_theta_min 2.18
_cell_volume 5625.4(6)
_computing_cell_refinement 'Bruker SAINT (Bruker, 1997)'
_computing_data_collection 'Bruker SMART (Bruker, 1997)'
_computing_data_reduction 'Bruker SAINT (Bruker, 1997)'
_computing_molecular_graphics 'Bruker SHELXTL (Bruker, 1997)'
_computing_publication_material 'Bruker SHELXTL (Bruker, 1997)'
_computing_structure_refinement 'SHELXL-97 (Sheldrick, 2008)'
_computing_structure_solution 'DIRDIF-96 (Beurskens et al., 1996)'
_diffrn_ambient_temperature 193(2)
_diffrn_detector_area_resol_mean 8.192
_diffrn_measured_fraction_theta_full 0.998
_diffrn_measured_fraction_theta_max 0.998
_diffrn_measurement_device_type 'Bruker PLATFORM diffractometer/SMART 1000 CCD area detector'
_diffrn_measurement_method '\w scans'
_diffrn_radiation_monochromator graphite
_diffrn_radiation_source 'fine-focus sealed tube'
_diffrn_radiation_type MoK\a
_diffrn_radiation_wavelength 0.71073
_diffrn_reflns_av_R_equivalents 0.0364
_diffrn_reflns_av_sigmaI/netI 0.0298
_diffrn_reflns_limit_h_max 17
_diffrn_reflns_limit_h_min -17
_diffrn_reflns_limit_k_max 24
_diffrn_reflns_limit_k_min -25
_diffrn_reflns_limit_l_max 28
_diffrn_reflns_limit_l_min -28
_diffrn_reflns_number 48515
_diffrn_reflns_theta_full 27.49
_diffrn_reflns_theta_max 27.49
_diffrn_reflns_theta_min 1.67
_exptl_absorpt_coefficient_mu 2.712
_exptl_absorpt_correction_T_max 0.6268
_exptl_absorpt_correction_T_min 0.5280
_exptl_absorpt_correction_type multi-scan
_exptl_absorpt_process_details 'SADABS (Sheldrick, 1996)'
_exptl_crystal_colour yellow
_exptl_crystal_density_diffrn 1.539
_exptl_crystal_description prism
_exptl_crystal_F_000 2616
_exptl_crystal_size_max 0.27
_exptl_crystal_size_mid 0.22
_exptl_crystal_size_min 0.19
_refine_diff_density_max 3.249
_refine_diff_density_min -0.636
_refine_diff_density_rms 0.109
_refine_ls_extinction_method none
_refine_ls_goodness_of_fit_ref 1.045
_refine_ls_hydrogen_treatment constr
_refine_ls_matrix_type full
_refine_ls_number_parameters 644
_refine_ls_number_reflns 12866
_refine_ls_number_restraints 20
_refine_ls_restrained_S_all 1.062
_refine_ls_R_factor_all 0.0366
_refine_ls_R_factor_gt 0.0286
_refine_ls_shift/su_max 0.001
_refine_ls_shift/su_mean 0.000
_refine_ls_structure_factor_coef Fsqd
_refine_ls_weighting_details 'calc w=1/[\s^2^(Fo^2^)+(0.0420P)^2^+3.3702P] where P=(Fo^2^+2Fc^2^)/3'
_refine_ls_weighting_scheme calc
_refine_ls_wR_factor_gt 0.0707
_refine_ls_wR_factor_ref 0.0743
_reflns_number_gt 11125
_reflns_number_total 12866
_reflns_threshold_expression I>2\s(I)
_cod_data_source_file ic102470j_si_002_1.cif
_cod_data_source_block 3
_cod_original_sg_symbol_H-M 'P 21/n'
_cod_database_code 4324874

loop_
_symmetry_equiv_pos_as_xyz
'x, y, z'
'-x+1/2, y+1/2, -z+1/2'
'-x, -y, -z'
'x-1/2, -y-1/2, z-1/2'

loop_
_atom_site_label
_atom_site_type_symbol
_atom_site_fract_x
_atom_site_fract_y
_atom_site_fract_z
_atom_site_U_iso_or_equiv
_atom_site_adp_type
_atom_site_occupancy
_atom_site_symmetry_multiplicity
_atom_site_calc_flag
_atom_site_refinement_flags
_atom_site_disorder_assembly
_atom_site_disorder_group
Os Os -0.033491(8) 0.075483(6) 0.289921(5) 0.01972(4) Uani 1 1 d . . .
Rh Rh 0.138941(17) 0.054953(12) 0.239403(11) 0.02213(6) Uani 1 1 d . . .
P1 P 0.08388(6) 0.15495(4) 0.33592(3) 0.02200(15) Uani 1 1 d . . .
P2 P 0.24390(6) 0.03594(4) 0.33034(4) 0.02418(16) Uani 1 1 d . . .
P3 P -0.12696(6) -0.00121(4) 0.22112(3) 0.02126(15) Uani 1 1 d . . .
P4 P 0.07341(6) -0.03879(4) 0.18411(4) 0.02419(16) Uani 1 1 d . . .
O1 O -0.01261(18) -0.03012(13) 0.39672(12) 0.0399(6) Uani 1 1 d . . .
O2 O -0.20650(18) 0.15512(13) 0.32952(12) 0.0383(6) Uani 1 1 d . . .
O3 O 0.2515(3) 0.1188(2) 0.14118(14) 0.0722(10) Uani 1 1 d . . .
C1 C -0.0201(2) 0.01040(16) 0.35779(14) 0.0254(6) Uani 1 1 d . . .
C2 C -0.1419(2) 0.12441(16) 0.31282(14) 0.0257(6) Uani 1 1 d . . .
C3 C 0.2143(3) 0.0910(2) 0.17814(16) 0.0374(8) Uani 1 1 d . . .
C4 C 0.0115(2) 0.11761(16) 0.20835(14) 0.0247(6) Uani 1 1 d . . .
H4A H 0.0234 0.1683 0.2094 0.030 Uiso 1 1 calc R . .
H4B H -0.0277 0.1025 0.1688 0.030 Uiso 1 1 calc R . .
C5 C 0.1996(2) 0.12273(16) 0.32044(14) 0.0247(6) Uani 1 1 d . . .
H5 H 0.2494 0.1583 0.3117 0.030 Uiso 1 1 calc R . .
C6 C -0.0602(2) -0.03153(16) 0.15775(14) 0.0244(6) Uani 1 1 d . . .
H6A H -0.0714 0.0013 0.1223 0.029 Uiso 1 1 calc R . .
H6B H -0.0865 -0.0773 0.1429 0.029 Uiso 1 1 calc R . .
C11 C 0.0767(2) 0.24220(16) 0.30223(14) 0.0277(7) Uani 1 1 d . . .
C12 C 0.1475(3) 0.2708(2) 0.26976(18) 0.0421(9) Uani 1 1 d . . .
H12 H 0.2043 0.2445 0.2633 0.050 Uiso 1 1 calc R . .
C13 C 0.1356(3) 0.3381(2) 0.2464(2) 0.0579(12) Uani 1 1 d . . .
H13 H 0.1848 0.3576 0.2244 0.069 Uiso 1 1 calc R . .
C14 C 0.0540(3) 0.3764(2) 0.2548(2) 0.0556(12) Uani 1 1 d . . .
H14 H 0.0465 0.4221 0.2386 0.067 Uiso 1 1 calc R . .
C15 C -0.0171(3) 0.3485(2) 0.2868(2) 0.0517(11) Uani 1 1 d . . .
H15 H -0.0742 0.3747 0.2926 0.062 Uiso 1 1 calc R . .
C16 C -0.0052(3) 0.28188(19) 0.31065(19) 0.0420(9) Uani 1 1 d . . .
H16 H -0.0542 0.2630 0.3332 0.050 Uiso 1 1 calc R . .
C21 C 0.0844(2) 0.17847(16) 0.41830(14) 0.0254(6) Uani 1 1 d . . .
C22 C 0.0186(2) 0.14825(16) 0.45368(14) 0.0273(6) Uani 1 1 d . . .
H22 H -0.0298 0.1168 0.4345 0.033 Uiso 1 1 calc R . .
C23 C 0.0221(3) 0.16315(18) 0.51678(15) 0.0338(7) Uani 1 1 d . . .
H23 H -0.0238 0.1423 0.5405 0.041 Uiso 1 1 calc R . .
C24 C 0.0925(3) 0.2082(2) 0.54464(17) 0.0481(10) Uani 1 1 d . . .
H24 H 0.0961 0.2179 0.5880 0.058 Uiso 1 1 calc R . .
C25 C 0.1583(3) 0.2397(2) 0.50982(19) 0.0560(12) Uani 1 1 d . . .
H25 H 0.2063 0.2714 0.5292 0.067 Uiso 1 1 calc R . .
C26 C 0.1542(3) 0.2252(2) 0.44684(17) 0.0437(9) Uani 1 1 d . . .
H26 H 0.1991 0.2472 0.4230 0.052 Uiso 1 1 calc R . .
C31 C 0.2301(2) -0.00449(17) 0.40480(14) 0.0271(6) Uani 1 1 d . . .
C32 C 0.2429(3) -0.07584(19) 0.40975(18) 0.0410(9) Uani 1 1 d . . .
H32 H 0.2557 -0.1018 0.3743 0.049 Uiso 1 1 calc R . .
C33 C 0.2372(3) -0.1096(2) 0.4660(2) 0.0533(11) Uani 1 1 d . . .
H33 H 0.2477 -0.1582 0.4691 0.064 Uiso 1 1 calc R . .
C34 C 0.2167(3) -0.0733(2) 0.5166(2) 0.0516(11) Uani 1 1 d . . .
H34 H 0.2109 -0.0968 0.5545 0.062 Uiso 1 1 calc R . .
C35 C 0.2042(3) -0.0017(3) 0.51293(17) 0.0484(10) Uani 1 1 d . . .
H35 H 0.1901 0.0238 0.5484 0.058 Uiso 1 1 calc R . .
C36 C 0.2123(3) 0.0324(2) 0.45728(16) 0.0373(8) Uani 1 1 d . . .
H36 H 0.2057 0.0814 0.4551 0.045 Uiso 1 1 calc R . .
C41 C 0.3792(2) 0.04438(18) 0.33639(16) 0.0314(7) Uani 1 1 d . . .
C42 C 0.4234(3) 0.05870(18) 0.28414(19) 0.0373(8) Uani 1 1 d . . .
H42 H 0.3839 0.0619 0.2446 0.045 Uiso 1 1 calc R . .
C43 C 0.5256(3) 0.0685(2) 0.2887(2) 0.0511(11) Uani 1 1 d . . .
H43 H 0.5550 0.0788 0.2524 0.061 Uiso 1 1 calc R . .
C44 C 0.5830(3) 0.0634(3) 0.3445(3) 0.0624(13) Uani 1 1 d . . .
H44 H 0.6524 0.0706 0.3474 0.075 Uiso 1 1 calc R . .
C45 C 0.5409(3) 0.0478(4) 0.3965(3) 0.102(2) Uani 1 1 d . . .
H45 H 0.5814 0.0427 0.4356 0.122 Uiso 1 1 calc R . .
C46 C 0.4387(3) 0.0393(4) 0.3927(2) 0.088(2) Uani 1 1 d . . .
H46 H 0.4098 0.0298 0.4295 0.105 Uiso 1 1 calc R . .
C51 C -0.1764(2) -0.07844(15) 0.25545(14) 0.0244(6) Uani 1 1 d . . .
C52 C -0.1676(2) -0.14552(17) 0.23398(16) 0.0313(7) Uani 1 1 d . . .
H52 H -0.1317 -0.1541 0.1999 0.038 Uiso 1 1 calc R . .
C53 C -0.2110(3) -0.20054(18) 0.26209(18) 0.0396(8) Uani 1 1 d . . .
H53 H -0.2043 -0.2465 0.2473 0.047 Uiso 1 1 calc R . .
C54 C -0.2636(3) -0.1886(2) 0.31105(19) 0.0448(9) Uani 1 1 d . . .
H54 H -0.2939 -0.2262 0.3297 0.054 Uiso 1 1 calc R . .
C55 C -0.2724(3) -0.1225(2) 0.33302(19) 0.0473(10) Uani 1 1 d . . .
H55 H -0.3085 -0.1143 0.3670 0.057 Uiso 1 1 calc R . .
C56 C -0.2286(3) -0.06764(18) 0.30560(17) 0.0359(8) Uani 1 1 d . . .
H56 H -0.2343 -0.0220 0.3213 0.043 Uiso 1 1 calc R . .
C61 C -0.2406(2) 0.03390(17) 0.17647(14) 0.0263(6) Uani 1 1 d . . .
C62 C -0.2579(3) 0.10485(18) 0.17359(15) 0.0332(7) Uani 1 1 d . . .
H62 H -0.2099 0.1359 0.1938 0.040 Uiso 1 1 calc R . .
C63 C -0.3453(3) 0.1304(2) 0.14111(17) 0.0432(9) Uani 1 1 d . . .
H63 H -0.3569 0.1790 0.1398 0.052 Uiso 1 1 calc R . .
C64 C -0.4145(3) 0.0867(2) 0.1112(2) 0.0529(11) Uani 1 1 d . . .
H64 H -0.4738 0.1049 0.0888 0.063 Uiso 1 1 calc R . .
C65 C -0.3987(3) 0.0167(3) 0.1133(2) 0.0582(12) Uani 1 1 d . . .
H65 H -0.4472 -0.0137 0.0927 0.070 Uiso 1 1 calc R . .
C66 C -0.3118(3) -0.0102(2) 0.14556(18) 0.0426(9) Uani 1 1 d . . .
H66 H -0.3011 -0.0589 0.1465 0.051 Uiso 1 1 calc R . .
C71 C 0.0792(2) -0.12516(16) 0.22017(15) 0.0274(6) Uani 1 1 d . . .
C72 C 0.0881(3) -0.13182(18) 0.28427(16) 0.0336(7) Uani 1 1 d . . .
H72 H 0.0959 -0.0916 0.3098 0.040 Uiso 1 1 calc R . .
C73 C 0.0856(3) -0.1968(2) 0.31173(18) 0.0428(9) Uani 1 1 d . . .
H73 H 0.0926 -0.2009 0.3559 0.051 Uiso 1 1 calc R . .
C74 C 0.0732(3) -0.2554(2) 0.2750(2) 0.0467(9) Uani 1 1 d . . .
H74 H 0.0710 -0.2997 0.2940 0.056 Uiso 1 1 calc R . .
C75 C 0.0638(3) -0.2498(2) 0.21056(19) 0.0446(9) Uani 1 1 d . . .
H75 H 0.0546 -0.2902 0.1852 0.054 Uiso 1 1 calc R . .
C76 C 0.0681(3) -0.18496(18) 0.18327(18) 0.0381(8) Uani 1 1 d . . .
H76 H 0.0635 -0.1811 0.1392 0.046 Uiso 1 1 calc R . .
C81 C 0.1243(3) -0.05694(17) 0.11139(16) 0.0318(7) Uani 1 1 d . . .
C82 C 0.2263(3) -0.0634(2) 0.1148(2) 0.0458(10) Uani 1 1 d . . .
H82 H 0.2667 -0.0576 0.1538 0.055 Uiso 1 1 calc R . .
C83 C 0.2701(4) -0.0784(2) 0.0615(3) 0.0617(13) Uani 1 1 d . . .
H83 H 0.3399 -0.0836 0.0644 0.074 Uiso 1 1 calc R . .
C84 C 0.2115(4) -0.0856(2) 0.0049(2) 0.0616(14) Uani 1 1 d . . .
H84 H 0.2414 -0.0946 -0.0316 0.074 Uiso 1 1 calc R . .
C85 C 0.1107(4) -0.0799(2) 0.00046(19) 0.0536(12) Uani 1 1 d . . .
H85 H 0.0708 -0.0857 -0.0387 0.064 Uiso 1 1 calc R . .
C86 C 0.0670(3) -0.06543(19) 0.05398(17) 0.0410(9) Uani 1 1 d . . .
H86 H -0.0031 -0.0614 0.0509 0.049 Uiso 1 1 calc R . .
O10S O 0.6898(3) 0.34814(19) 0.42838(16) 0.0854(13) Uani 1 1 d . . .
C11S C 0.7218(4) 0.3819(3) 0.4841(2) 0.0774(16) Uani 1 1 d . . .
H11A H 0.6796 0.3690 0.5163 0.093 Uiso 1 1 calc R . .
H11B H 0.7183 0.4328 0.4781 0.093 Uiso 1 1 calc R . .
C12S C 0.8258(5) 0.3599(6) 0.5038(3) 0.153(4) Uani 1 1 d . . .
H12A H 0.8715 0.3999 0.5045 0.184 Uiso 1 1 calc R . .
H12B H 0.8331 0.3386 0.5458 0.184 Uiso 1 1 calc R . .
C13S C 0.8457(9) 0.3094(6) 0.4568(5) 0.191(6) Uani 1 1 d . . .
H13A H 0.8878 0.3302 0.4277 0.229 Uiso 1 1 calc R . .
H13B H 0.8804 0.2685 0.4769 0.229 Uiso 1 1 calc R . .
C14S C 0.7536(8) 0.2902(4) 0.4247(3) 0.137(4) Uani 1 1 d . . .
H14A H 0.7275 0.2489 0.4443 0.164 Uiso 1 1 calc R . .
H14B H 0.7596 0.2792 0.3806 0.164 Uiso 1 1 calc R . .
O20S O 0.0535(8) 0.2497(6) 0.0793(5) 0.171(2) Uiso 0.65 1 d PD A 1
C21S C 0.0488(12) 0.2467(8) 0.0115(6) 0.171(2) Uiso 0.65 1 d PD A 1
H21A H 0.0358 0.1986 -0.0033 0.206 Uiso 0.65 1 calc PR A 1
H21B H 0.1125 0.2622 -0.0012 0.206 Uiso 0.65 1 calc PR A 1
C22S C -0.0366(13) 0.2953(8) -0.0170(5) 0.171(2) Uiso 0.65 1 d PD A 1
H22A H -0.0127 0.3284 -0.0467 0.206 Uiso 0.65 1 calc PR A 1
H22B H -0.0919 0.2680 -0.0393 0.206 Uiso 0.65 1 calc PR A 1
C23S C -0.0703(12) 0.3341(7) 0.0386(7) 0.171(2) Uiso 0.65 1 d PD A 1
H23A H -0.1433 0.3388 0.0336 0.206 Uiso 0.65 1 calc PR A 1
H23B H -0.0400 0.3808 0.0434 0.206 Uiso 0.65 1 calc PR A 1
C24S C -0.0318(12) 0.2860(9) 0.0961(5) 0.171(2) Uiso 0.65 1 d PD A 1
H24A H -0.0131 0.3143 0.1341 0.206 Uiso 0.65 1 calc PR A 1
H24B H -0.0839 0.2527 0.1043 0.206 Uiso 0.65 1 calc PR A 1
O30S O 0.0817(11) 0.2847(11) 0.0436(11) 0.171(2) Uiso 0.35 1 d PD B 2
C31S C 0.0267(17) 0.2730(17) -0.0187(9) 0.171(2) Uiso 0.35 1 d PD B 2
H31A H 0.0527 0.2317 -0.0385 0.206 Uiso 0.35 1 calc PR B 2
H31B H 0.0324 0.3137 -0.0459 0.206 Uiso 0.35 1 calc PR B 2
C32S C -0.0833(14) 0.2614(16) -0.0084(11) 0.171(2) Uiso 0.35 1 d PD B 2
H32A H -0.1286 0.2872 -0.0398 0.206 Uiso 0.35 1 calc PR B 2
H32B H -0.1005 0.2115 -0.0115 0.206 Uiso 0.35 1 calc PR B 2
C33S C -0.0908(15) 0.2891(17) 0.0586(12) 0.171(2) Uiso 0.35 1 d PD B 2
H33A H -0.1035 0.2507 0.0869 0.206 Uiso 0.35 1 calc PR B 2
H33B H -0.1446 0.3237 0.0578 0.206 Uiso 0.35 1 calc PR B 2
C34S C 0.0129(17) 0.3233(14) 0.0801(10) 0.171(2) Uiso 0.35 1 d PD B 2
H34A H 0.0120 0.3734 0.0700 0.206 Uiso 0.35 1 calc PR B 2
H34B H 0.0326 0.3174 0.1256 0.206 Uiso 0.35 1 calc PR B 2

loop_
_atom_site_aniso_label
_atom_site_aniso_U_11
_atom_site_aniso_U_22
_atom_site_aniso_U_33
_atom_site_aniso_U_23
_atom_site_aniso_U_13
_atom_site_aniso_U_12
Os 0.02007(6) 0.01942(6) 0.01982(6) -0.00040(4) 0.00316(4) -0.00227(4)
Rh 0.02201(12) 0.02536(12) 0.01936(11) 0.00026(9) 0.00402(9) -0.00136(9)
P1 0.0228(4) 0.0208(4) 0.0226(4) -0.0011(3) 0.0038(3) -0.0032(3)
P2 0.0202(4) 0.0289(4) 0.0236(4) -0.0001(3) 0.0034(3) -0.0004(3)
P3 0.0221(4) 0.0203(4) 0.0211(4) -0.0001(3) 0.0018(3) -0.0007(3)
P4 0.0260(4) 0.0251(4) 0.0219(4) -0.0007(3) 0.0046(3) 0.0015(3)
O1 0.0406(14) 0.0399(14) 0.0393(14) 0.0143(12) 0.0061(11) -0.0006(11)
O2 0.0338(13) 0.0366(14) 0.0464(15) -0.0006(11) 0.0127(11) 0.0082(11)
O3 0.080(2) 0.099(3) 0.0417(17) 0.0164(17) 0.0237(16) -0.030(2)
C1 0.0260(15) 0.0254(15) 0.0251(15) 0.0008(12) 0.0045(12) -0.0016(12)
C2 0.0257(15) 0.0251(15) 0.0260(15) 0.0009(12) 0.0026(12) -0.0039(12)
C3 0.0366(19) 0.048(2) 0.0283(17) -0.0013(15) 0.0088(15) -0.0103(16)
C4 0.0253(15) 0.0231(15) 0.0250(15) 0.0039(12) 0.0005(12) 0.0005(12)
C5 0.0251(15) 0.0244(15) 0.0253(15) 0.0000(12) 0.0056(12) -0.0043(12)
C6 0.0273(15) 0.0251(15) 0.0205(14) -0.0025(12) 0.0023(12) 0.0003(12)
C11 0.0319(16) 0.0226(15) 0.0271(16) -0.0008(12) -0.0015(13) -0.0061(13)
C12 0.0331(19) 0.042(2) 0.051(2) 0.0152(17) 0.0079(16) -0.0034(16)
C13 0.055(3) 0.050(3) 0.070(3) 0.029(2) 0.011(2) -0.012(2)
C14 0.064(3) 0.031(2) 0.067(3) 0.0165(19) -0.008(2) -0.0068(19)
C15 0.059(3) 0.0272(19) 0.068(3) 0.0042(18) 0.008(2) 0.0087(18)
C16 0.042(2) 0.0307(19) 0.054(2) 0.0026(17) 0.0125(18) 0.0017(16)
C21 0.0278(15) 0.0237(15) 0.0243(15) -0.0044(12) 0.0022(12) -0.0009(12)
C22 0.0305(16) 0.0250(15) 0.0265(15) -0.0021(12) 0.0044(13) -0.0039(13)
C23 0.0427(19) 0.0317(18) 0.0274(17) 0.0011(13) 0.0060(14) 0.0011(15)
C24 0.064(3) 0.056(3) 0.0247(18) -0.0085(17) 0.0051(17) -0.008(2)
C25 0.066(3) 0.061(3) 0.040(2) -0.018(2) 0.003(2) -0.031(2)
C26 0.052(2) 0.045(2) 0.0355(19) -0.0091(16) 0.0081(17) -0.0211(18)
C31 0.0183(14) 0.0356(17) 0.0265(16) 0.0035(13) -0.0008(12) 0.0009(12)
C32 0.045(2) 0.041(2) 0.035(2) 0.0063(15) -0.0029(16) 0.0009(16)
C33 0.058(3) 0.048(2) 0.049(2) 0.020(2) -0.008(2) -0.005(2)
C34 0.036(2) 0.080(3) 0.037(2) 0.026(2) -0.0018(17) -0.011(2)
C35 0.0323(19) 0.085(3) 0.0281(18) 0.0065(19) 0.0036(15) 0.007(2)
C36 0.0317(18) 0.050(2) 0.0305(18) 0.0026(16) 0.0042(14) 0.0086(16)
C41 0.0212(15) 0.0335(18) 0.0400(19) -0.0027(14) 0.0062(13) 0.0016(13)
C42 0.0322(19) 0.0338(18) 0.048(2) 0.0035(16) 0.0129(16) 0.0002(15)
C43 0.037(2) 0.041(2) 0.081(3) 0.004(2) 0.029(2) -0.0012(17)
C44 0.024(2) 0.079(3) 0.085(4) -0.013(3) 0.011(2) -0.004(2)
C45 0.023(2) 0.206(8) 0.074(4) -0.002(4) -0.004(2) -0.012(3)
C46 0.024(2) 0.193(7) 0.045(3) 0.007(3) -0.0021(18) -0.008(3)
C51 0.0233(15) 0.0231(15) 0.0257(15) 0.0016(12) -0.0013(12) -0.0030(12)
C52 0.0342(17) 0.0261(16) 0.0337(17) -0.0027(13) 0.0046(14) -0.0037(13)
C53 0.045(2) 0.0231(16) 0.050(2) 0.0011(15) 0.0024(17) -0.0048(15)
C54 0.052(2) 0.035(2) 0.048(2) 0.0075(17) 0.0066(18) -0.0174(17)
C55 0.053(2) 0.050(2) 0.043(2) -0.0004(18) 0.0223(18) -0.0153(19)
C56 0.040(2) 0.0314(18) 0.0373(19) -0.0030(14) 0.0098(16) -0.0068(14)
C61 0.0232(15) 0.0307(16) 0.0247(15) 0.0029(12) 0.0016(12) 0.0008(12)
C62 0.0379(18) 0.0318(18) 0.0284(17) 0.0030(14) -0.0007(14) 0.0022(15)
C63 0.050(2) 0.041(2) 0.037(2) 0.0078(16) -0.0014(17) 0.0149(18)
C64 0.035(2) 0.070(3) 0.050(2) 0.010(2) -0.0099(18) 0.015(2)
C65 0.038(2) 0.064(3) 0.065(3) 0.001(2) -0.024(2) -0.006(2)
C66 0.037(2) 0.036(2) 0.051(2) 0.0014(17) -0.0096(17) -0.0024(16)
C71 0.0251(15) 0.0264(16) 0.0306(16) 0.0019(13) 0.0036(12) 0.0018(12)
C72 0.0370(18) 0.0300(17) 0.0340(18) 0.0025(14) 0.0060(14) 0.0005(14)
C73 0.053(2) 0.042(2) 0.0338(19) 0.0106(16) 0.0068(17) 0.0015(18)
C74 0.051(2) 0.032(2) 0.057(2) 0.0129(18) 0.0082(19) 0.0035(17)
C75 0.053(2) 0.0275(18) 0.054(2) -0.0011(16) 0.0088(19) 0.0037(17)
C76 0.045(2) 0.0317(18) 0.0376(19) -0.0014(15) 0.0068(16) 0.0035(15)
C81 0.0401(19) 0.0259(16) 0.0317(17) 0.0017(13) 0.0139(15) 0.0045(14)
C82 0.044(2) 0.050(2) 0.048(2) -0.0069(18) 0.0193(18) 0.0038(18)
C83 0.061(3) 0.061(3) 0.072(3) -0.009(2) 0.041(3) 0.006(2)
C84 0.095(4) 0.048(3) 0.052(3) 0.000(2) 0.045(3) 0.010(2)
C85 0.088(4) 0.048(2) 0.029(2) 0.0030(16) 0.021(2) 0.012(2)
C86 0.053(2) 0.042(2) 0.0293(18) -0.0008(15) 0.0103(17) 0.0088(17)
O10S 0.133(3) 0.063(2) 0.052(2) -0.0038(17) -0.019(2) 0.043(2)
C11S 0.077(4) 0.104(5) 0.049(3) -0.017(3) 0.000(2) 0.024(3)
C12S 0.078(5) 0.319(14) 0.060(4) -0.003(6) 0.005(3) 0.083(7)
C13S 0.223(13) 0.219(13) 0.137(9) 0.041(8) 0.047(8) 0.168(11)
C14S 0.266(12) 0.075(4) 0.066(4) 0.006(3) 0.012(6) 0.091(6)

loop_
_atom_type_symbol
_atom_type_description
_atom_type_scat_dispersion_real
_atom_type_scat_dispersion_imag
_atom_type_scat_source
C C 0.0033 0.0016 'International Tables Vol C Tables 4.2.6.8 and 6.1.1.4'
H H 0.0000 0.0000 'International Tables Vol C Tables 4.2.6.8 and 6.1.1.4'
O O 0.0106 0.0060 'International Tables Vol C Tables 4.2.6.8 and 6.1.1.4'
P P 0.1023 0.0942 'International Tables Vol C Tables 4.2.6.8 and 6.1.1.4'
Rh Rh -1.1178 0.9187 'International Tables Vol C Tables 4.2.6.8 and 6.1.1.4'
Os Os -1.2165 7.6030 'International Tables Vol C Tables 4.2.6.8 and 6.1.1.4'

loop_
_geom_angle_atom_site_label_1
_geom_angle_atom_site_label_2
_geom_angle_atom_site_label_3
_geom_angle
C2 Os C1 97.19(13)
C2 Os C4 110.76(12)
C1 Os C4 152.03(12)
C2 Os P1 94.34(9)
C1 Os P1 96.53(9)
C4 Os P1 81.04(9)
C2 Os P3 96.01(9)
C1 Os P3 93.45(9)
C4 Os P3 84.64(9)
P1 Os P3 164.60(3)
C2 Os Rh 157.38(9)
C1 Os Rh 102.14(9)
C4 Os Rh 50.44(8)
P1 Os Rh 72.02(2)
P3 Os Rh 94.45(2)
C3 Rh C4 93.71(14)
C3 Rh C5 98.77(13)
C4 Rh C5 96.55(11)
C3 Rh P4 97.69(11)
C4 Rh P4 92.22(9)
C5 Rh P4 160.78(8)
C3 Rh P2 108.67(11)
C4 Rh P2 137.82(8)
C5 Rh P2 46.08(8)
P4 Rh P2 118.44(3)
C3 Rh Os 142.12(12)
C4 Rh Os 49.10(8)
C5 Rh Os 81.48(8)
P4 Rh Os 91.54(2)
P2 Rh Os 98.64(2)
C5 P1 C11 104.43(15)
C5 P1 C21 112.47(14)
C11 P1 C21 98.73(14)
C5 P1 Os 105.39(10)
C11 P1 Os 115.86(10)
C21 P1 Os 119.22(10)
C5 P2 C31 115.81(14)
C5 P2 C41 104.21(15)
C31 P2 C41 101.26(15)
C5 P2 Rh 65.54(10)
C31 P2 Rh 134.28(10)
C41 P2 Rh 123.37(12)
C51 P3 C6 106.75(14)
C51 P3 C61 100.52(14)
C6 P3 C61 101.03(14)
C51 P3 Os 116.94(10)
C6 P3 Os 113.10(10)
C61 P3 Os 116.57(11)
C81 P4 C71 101.00(15)
C81 P4 C6 102.74(15)
C71 P4 C6 100.68(14)
C81 P4 Rh 115.72(12)
C71 P4 Rh 120.30(11)
C6 P4 Rh 113.82(10)
O1 C1 Os 177.7(3)
O2 C2 Os 177.0(3)
O3 C3 Rh 171.9(4)
Os C4 Rh 80.47(10)
P1 C5 P2 127.12(17)
P1 C5 Rh 96.15(13)
P2 C5 Rh 68.38(10)
P3 C6 P4 111.15(15)
C12 C11 C16 118.4(3)
C12 C11 P1 124.4(3)
C16 C11 P1 117.2(3)
C11 C12 C13 120.0(4)
C14 C13 C12 120.8(4)
C13 C14 C15 119.8(4)
C14 C15 C16 119.7(4)
C11 C16 C15 121.4(4)
C22 C21 C26 118.9(3)
C22 C21 P1 120.9(2)
C26 C21 P1 120.2(2)
C21 C22 C23 121.1(3)
C24 C23 C22 119.5(3)
C23 C24 C25 120.3(3)
C26 C25 C24 120.1(4)
C25 C26 C21 120.1(3)
C36 C31 C32 118.6(3)
C36 C31 P2 123.6(3)
C32 C31 P2 117.8(3)
C31 C32 C33 120.6(4)
C34 C33 C32 120.3(4)
C33 C34 C35 120.2(4)
C36 C35 C34 119.7(4)
C31 C36 C35 120.6(4)
C46 C41 C42 118.1(3)
C46 C41 P2 121.6(3)
C42 C41 P2 120.2(3)
C41 C42 C43 120.6(4)
C44 C43 C42 120.5(4)
C43 C44 C45 119.7(4)
C44 C45 C46 120.3(5)
C41 C46 C45 120.7(5)
C52 C51 C56 118.6(3)
C52 C51 P3 124.8(3)
C56 C51 P3 116.6(2)
C51 C52 C53 120.3(3)
C54 C53 C52 120.2(3)
C55 C54 C53 120.1(3)
C54 C55 C56 119.9(4)
C55 C56 C51 120.9(3)
C62 C61 C66 118.5(3)
C62 C61 P3 120.8(2)
C66 C61 P3 120.7(3)
C61 C62 C63 120.1(3)
C64 C63 C62 120.9(4)
C63 C64 C65 119.9(4)
C64 C65 C66 120.4(4)
C65 C66 C61 120.3(4)
C72 C71 C76 118.9(3)
C72 C71 P4 120.2(3)
C76 C71 P4 120.7(3)
C71 C72 C73 120.6(3)
C74 C73 C72 120.1(3)
C73 C74 C75 120.2(4)
C74 C75 C76 119.6(4)
C75 C76 C71 120.6(3)
C86 C81 C82 118.6(3)
C86 C81 P4 123.9(3)
C82 C81 P4 117.5(3)
C81 C82 C83 120.6(4)
C84 C83 C82 119.6(5)
C85 C84 C83 120.8(4)
C84 C85 C86 119.5(4)
C81 C86 C85 120.9(4)
C11S O10S C14S 107.0(5)
O10S C11S C12S 107.0(5)
C13S C12S C11S 104.5(7)
C14S C13S C12S 106.5(8)
C13S C14S O10S 106.1(7)
C24S O20S C21S 110.1(6)
O20S C21S C22S 107.7(5)
C23S C22S C21S 105.6(5)
C22S C23S C24S 103.1(6)
O20S C24S C23S 106.2(6)
C31S O30S C34S 106.3(8)
O30S C31S C32S 105.8(7)
C33S C32S C31S 105.5(5)
C32S C33S C34S 104.5(6)
O30S C34S C33S 103.6(8)

loop_
_geom_bond_atom_site_label_1
_geom_bond_atom_site_label_2
_geom_bond_distance
Os C2 1.873(3)
Os C1 1.921(3)
Os C4 2.105(3)
Os P1 2.3385(8)
Os P3 2.3485(8)
Os Rh 2.7469(3)
Rh C3 1.910(3)
Rh C4 2.147(3)
Rh C5 2.252(3)
Rh P4 2.2823(8)
Rh P2 2.3005(8)
P1 C5 1.767(3)
P1 C11 1.831(3)
P1 C21 1.836(3)
P2 C5 1.782(3)
P2 C31 1.820(3)
P2 C41 1.837(3)
P3 C51 1.832(3)
P3 C6 1.837(3)
P3 C61 1.841(3)
P4 C81 1.834(3)
P4 C71 1.836(3)
P4 C6 1.839(3)
O1 C1 1.143(4)
O2 C2 1.157(4)
O3 C3 1.136(4)
C11 C12 1.380(5)
C11 C16 1.385(5)
C12 C13 1.396(5)
C13 C14 1.366(6)
C14 C15 1.373(6)
C15 C16 1.385(5)
C21 C22 1.381(4)
C21 C26 1.394(5)
C22 C23 1.388(4)
C23 C24 1.372(5)
C24 C25 1.385(6)
C25 C26 1.383(5)
C31 C36 1.387(5)
C31 C32 1.389(5)
C32 C33 1.390(5)
C33 C34 1.357(6)
C34 C35 1.392(6)
C35 C36 1.388(5)
C41 C46 1.373(6)
C41 C42 1.376(5)
C42 C43 1.395(6)
C43 C44 1.350(7)
C44 C45 1.362(8)
C45 C46 1.393(6)
C51 C52 1.385(4)
C51 C56 1.388(5)
C52 C53 1.393(5)
C53 C54 1.374(5)
C54 C55 1.371(6)
C55 C56 1.386(5)
C61 C62 1.388(5)
C61 C66 1.392(5)
C62 C63 1.389(5)
C63 C64 1.362(6)
C64 C65 1.367(6)
C65 C66 1.391(5)
C71 C72 1.381(5)
C71 C76 1.399(5)
C72 C73 1.389(5)
C73 C74 1.378(6)
C74 C75 1.386(5)
C75 C76 1.388(5)
C81 C86 1.385(5)
C81 C82 1.387(5)
C82 C83 1.395(6)
C83 C84 1.377(8)
C84 C85 1.367(7)
C85 C86 1.398(5)
O10S C11S 1.387(6)
O10S C14S 1.425(7)
C11S C12S 1.486(8)
C12S C13S 1.458(12)
C13S C14S 1.400(14)
O20S C24S 1.443(8)
O20S C21S 1.459(8)
C21S C22S 1.556(8)
C22S C23S 1.536(8)
C23S C24S 1.584(9)
O30S C31S 1.469(9)
O30S C34S 1.501(10)
C31S C32S 1.560(9)
C32S C33S 1.559(9)
C33S C34S 1.572(9)

loop_
_geom_torsion_atom_site_label_1
_geom_torsion_atom_site_label_2
_geom_torsion_atom_site_label_3
_geom_torsion_atom_site_label_4
_geom_torsion
C2 Os Rh C3 -25.0(3)
C1 Os Rh C3 -173.2(2)
C4 Os Rh C3 13.0(2)
P1 Os Rh C3 -80.17(18)
P3 Os Rh C3 92.32(18)
C2 Os Rh C4 -38.1(3)
C1 Os Rh C4 173.79(14)
P1 Os Rh C4 -93.20(11)
P3 Os Rh C4 79.29(11)
C2 Os Rh C5 68.3(3)
C1 Os Rh C5 -79.81(12)
C4 Os Rh C5 106.40(14)
P1 Os Rh C5 13.20(8)
P3 Os Rh C5 -174.32(8)
C2 Os Rh P4 -129.7(2)
C1 Os Rh P4 82.19(10)
C4 Os Rh P4 -91.60(11)
P1 Os Rh P4 175.20(3)
P3 Os Rh P4 -12.31(3)
C2 Os Rh P2 111.3(2)
C1 Os Rh P2 -36.89(10)
C4 Os Rh P2 149.32(11)
P1 Os Rh P2 56.12(3)
P3 Os Rh P2 -131.39(3)
C2 Os P1 C5 -178.92(14)
C1 Os P1 C5 83.32(14)
C4 Os P1 C5 -68.56(13)
P3 Os P1 C5 -46.77(15)
Rh Os P1 C5 -17.37(10)
C2 Os P1 C11 -64.04(15)
C1 Os P1 C11 -161.81(15)
C4 Os P1 C11 46.32(14)
P3 Os P1 C11 68.11(16)
Rh Os P1 C11 97.51(12)
C2 Os P1 C21 53.62(15)
C1 Os P1 C21 -44.14(15)
C4 Os P1 C21 163.98(14)
P3 Os P1 C21 -174.23(13)
Rh Os P1 C21 -144.83(12)
C3 Rh P2 C5 84.15(16)
C4 Rh P2 C5 -34.19(16)
P4 Rh P2 C5 -165.75(11)
Os Rh P2 C5 -69.24(11)
C3 Rh P2 C31 -172.9(2)
C4 Rh P2 C31 68.8(2)
C5 Rh P2 C31 102.97(19)
P4 Rh P2 C31 -62.78(16)
Os Rh P2 C31 33.73(16)
C3 Rh P2 C41 -7.19(19)
C4 Rh P2 C41 -125.53(18)
C5 Rh P2 C41 -91.34(17)
P4 Rh P2 C41 102.91(14)
Os Rh P2 C41 -160.58(13)
C2 Os P3 C51 -84.17(15)
C1 Os P3 C51 13.44(15)
C4 Os P3 C51 165.46(14)
P1 Os P3 C51 143.85(14)
Rh Os P3 C51 115.92(11)
C2 Os P3 C6 151.21(14)
C1 Os P3 C6 -111.18(14)
C4 Os P3 C6 40.83(14)
P1 Os P3 C6 19.23(16)
Rh Os P3 C6 -8.70(11)
C2 Os P3 C61 34.73(15)
C1 Os P3 C61 132.34(14)
C4 Os P3 C61 -75.64(14)
P1 Os P3 C61 -97.25(15)
Rh Os P3 C61 -125.18(11)
C3 Rh P4 C81 9.08(17)
C4 Rh P4 C81 103.13(15)
C5 Rh P4 C81 -139.6(3)
P2 Rh P4 C81 -107.05(13)
Os Rh P4 C81 152.25(13)
C3 Rh P4 C71 130.87(17)
C4 Rh P4 C71 -135.08(14)
C5 Rh P4 C71 -17.8(3)
P2 Rh P4 C71 14.74(12)
Os Rh P4 C71 -85.96(12)
C3 Rh P4 C6 -109.61(16)
C4 Rh P4 C6 -15.56(13)
C5 Rh P4 C6 101.7(3)
P2 Rh P4 C6 134.25(11)
Os Rh P4 C6 33.56(11)
C2 Os C1 O1 122(7)
C4 Os C1 O1 -60(7)
P1 Os C1 O1 -143(7)
P3 Os C1 O1 26(7)
Rh Os C1 O1 -70(7)
C1 Os C2 O2 55(5)
C4 Os C2 O2 -125(5)
P1 Os C2 O2 -42(5)
P3 Os C2 O2 149(5)
Rh Os C2 O2 -94(5)
C4 Rh C3 O3 20(2)
C5 Rh C3 O3 -78(2)
P4 Rh C3 O3 112(2)
P2 Rh C3 O3 -124(2)
Os Rh C3 O3 10(3)
C2 Os C4 Rh 165.31(11)
C1 Os C4 Rh -13.0(3)
P1 Os C4 Rh 74.03(7)
P3 Os C4 Rh -100.29(8)
C3 Rh C4 Os -172.03(13)
C5 Rh C4 Os -72.74(11)
P4 Rh C4 Os 90.12(8)
P2 Rh C4 Os -48.70(15)
C11 P1 C5 P2 -169.6(2)
C21 P1 C5 P2 84.3(2)
Os P1 C5 P2 -47.1(2)
C11 P1 C5 Rh -102.16(13)
C21 P1 C5 Rh 151.82(12)
Os P1 C5 Rh 20.38(12)
C31 P2 C5 P1 -48.1(3)
C41 P2 C5 P1 -158.4(2)
Rh P2 C5 P1 81.1(2)
C31 P2 C5 Rh -129.20(12)
C41 P2 C5 Rh 120.54(12)
C3 Rh C5 P1 124.87(16)
C4 Rh C5 P1 30.07(14)
P4 Rh C5 P1 -86.5(3)
P2 Rh C5 P1 -127.61(16)
Os Rh C5 P1 -16.80(10)
C3 Rh C5 P2 -107.52(14)
C4 Rh C5 P2 157.68(11)
P4 Rh C5 P2 41.1(3)
Os Rh C5 P2 110.81(8)
C51 P3 C6 P4 -97.12(18)
C61 P3 C6 P4 158.22(16)
Os P3 C6 P4 32.87(18)
C81 P4 C6 P3 -172.09(16)
C71 P4 C6 P3 83.92(18)
Rh P4 C6 P3 -46.20(18)
C5 P1 C11 C12 3.0(3)
C21 P1 C11 C12 119.1(3)
Os P1 C11 C12 -112.4(3)
C5 P1 C11 C16 -176.4(3)
C21 P1 C11 C16 -60.4(3)
Os P1 C11 C16 68.1(3)
C16 C11 C12 C13 0.1(6)
P1 C11 C12 C13 -179.4(3)
C11 C12 C13 C14 -0.5(7)
C12 C13 C14 C15 0.2(7)
C13 C14 C15 C16 0.4(7)
C12 C11 C16 C15 0.6(6)
P1 C11 C16 C15 -179.9(3)
C14 C15 C16 C11 -0.8(6)
C5 P1 C21 C22 -122.0(3)
C11 P1 C21 C22 128.3(3)
Os P1 C21 C22 2.1(3)
C5 P1 C21 C26 55.3(3)
C11 P1 C21 C26 -54.3(3)
Os P1 C21 C26 179.4(3)
C26 C21 C22 C23 -0.8(5)
P1 C21 C22 C23 176.6(3)
C21 C22 C23 C24 -0.5(5)
C22 C23 C24 C25 1.3(6)
C23 C24 C25 C26 -0.8(7)
C24 C25 C26 C21 -0.5(7)
C22 C21 C26 C25 1.3(6)
P1 C21 C26 C25 -176.1(3)
C5 P2 C31 C36 -17.0(3)
C41 P2 C31 C36 95.0(3)
Rh P2 C31 C36 -97.2(3)
C5 P2 C31 C32 166.2(3)
C41 P2 C31 C32 -81.9(3)
Rh P2 C31 C32 86.0(3)
C36 C31 C32 C33 0.5(5)
P2 C31 C32 C33 177.5(3)
C31 C32 C33 C34 1.5(6)
C32 C33 C34 C35 -1.9(6)
C33 C34 C35 C36 0.3(6)
C32 C31 C36 C35 -2.1(5)
P2 C31 C36 C35 -179.0(3)
C34 C35 C36 C31 1.8(6)
C5 P2 C41 C46 103.7(5)
C31 P2 C41 C46 -16.9(5)
Rh P2 C41 C46 173.5(4)
C5 P2 C41 C42 -73.9(3)
C31 P2 C41 C42 165.6(3)
Rh P2 C41 C42 -4.0(4)
C46 C41 C42 C43 -0.7(6)
P2 C41 C42 C43 176.9(3)
C41 C42 C43 C44 0.7(6)
C42 C43 C44 C45 0.7(8)
C43 C44 C45 C46 -2.0(11)
C42 C41 C46 C45 -0.5(9)
P2 C41 C46 C45 -178.1(6)
C44 C45 C46 C41 1.9(12)
C6 P3 C51 C52 -3.0(3)
C61 P3 C51 C52 102.0(3)
Os P3 C51 C52 -130.7(3)
C6 P3 C51 C56 178.8(3)
C61 P3 C51 C56 -76.2(3)
Os P3 C51 C56 51.0(3)
C56 C51 C52 C53 0.5(5)
P3 C51 C52 C53 -177.7(3)
C51 C52 C53 C54 0.4(5)
C52 C53 C54 C55 -0.9(6)
C53 C54 C55 C56 0.3(6)
C54 C55 C56 C51 0.7(6)
C52 C51 C56 C55 -1.1(5)
P3 C51 C56 C55 177.2(3)
C51 P3 C61 C62 141.0(3)
C6 P3 C61 C62 -109.4(3)
Os P3 C61 C62 13.6(3)
C51 P3 C61 C66 -38.1(3)
C6 P3 C61 C66 71.5(3)
Os P3 C61 C66 -165.5(3)
C66 C61 C62 C63 0.9(5)
P3 C61 C62 C63 -178.2(3)
C61 C62 C63 C64 -0.8(6)
C62 C63 C64 C65 0.6(7)
C63 C64 C65 C66 -0.5(7)
C64 C65 C66 C61 0.6(7)
C62 C61 C66 C65 -0.8(6)
P3 C61 C66 C65 178.3(3)
C81 P4 C71 C72 152.7(3)
C6 P4 C71 C72 -101.9(3)
Rh P4 C71 C72 24.0(3)
C81 P4 C71 C76 -31.6(3)
C6 P4 C71 C76 73.8(3)
Rh P4 C71 C76 -160.3(2)
C76 C71 C72 C73 -0.2(5)
P4 C71 C72 C73 175.5(3)
C71 C72 C73 C74 -0.8(6)
C72 C73 C74 C75 0.5(6)
C73 C74 C75 C76 0.6(6)
C74 C75 C76 C71 -1.6(6)
C72 C71 C76 C75 1.4(5)
P4 C71 C76 C75 -174.3(3)
C71 P4 C81 C86 100.9(3)
C6 P4 C81 C86 -2.9(3)
Rh P4 C81 C86 -127.5(3)
C71 P4 C81 C82 -78.2(3)
C6 P4 C81 C82 178.1(3)
Rh P4 C81 C82 53.5(3)
C86 C81 C82 C83 -0.2(6)
P4 C81 C82 C83 178.9(3)
C81 C82 C83 C84 1.1(7)
C82 C83 C84 C85 -1.6(7)
C83 C84 C85 C86 1.1(7)
C82 C81 C86 C85 -0.3(6)
P4 C81 C86 C85 -179.3(3)
C84 C85 C86 C81 -0.1(6)
C14S O10S C11S C12S 20.0(8)
O10S C11S C12S C13S -2.9(10)
C11S C12S C13S C14S -15.5(12)
C12S C13S C14S O10S 28.0(11)
C11S O10S C14S C13S -30.3(9)
C24S O20S C21S C22S 10.1(19)
O20S C21S C22S C23S 8(2)
C21S C22S C23S C24S -20.8(19)
C21S O20S C24S C23S -23.5(19)
C22S C23S C24S O20S 27.3(19)
C34S O30S C31S C32S -35(2)
O30S C31S C32S C33S 17(3)
C31S C32S C33S C34S 6(3)
C31S O30S C34S C33S 39(2)
C32S C33S C34S O30S -27(3)
